data_7703994
loop_
_publ_author_name
'Wallach, C.'
'Mayer, K.'
'Henneberger, T.'
'Klein, W.'
'F\"assler, T F'

_publ_section_title
;
 Intermediates and products of the reaction of Zn(ii) organyls with tetrel
 element Zintl ions: cluster extension versus complexation.
;
_journal_issue 19
_journal_name_full 'Dalton transactions (Cambridge, England : 2003)'
_journal_page_first 6191
_journal_page_last 6198
_journal_paper_doi 10.1039/d0dt01096k
_journal_volume 49
_journal_year 2020
_chemical_formula_moiety '2(C12 H30 K N2 O6), C8 H36 N8 Zn5, H3 N'
_chemical_formula_sum 'C32 H99 K2 N13 O12 Zn5'
_chemical_formula_weight 1263.29
_space_group_crystal_system triclinic
_space_group_IT_number 2
_space_group_name_Hall '-P 1'
_space_group_name_H-M_alt 'P -1'
_atom_sites_solution_hydrogens geom
_atom_sites_solution_primary direct
_atom_sites_solution_secondary difmap
_audit_creation_method SHELXL-2014/7
_audit_update_record
;
2020-02-05 deposited with the CCDC.	2020-04-03 downloaded from the CCDC.
;
_cell_angle_alpha 89.02(3)
_cell_angle_beta 77.37(3)
_cell_angle_gamma 87.11(3)
_cell_formula_units_Z 2
_cell_length_a 11.554(2)
_cell_length_b 14.140(3)
_cell_length_c 18.988(4)
_cell_measurement_reflns_used 177980
_cell_measurement_temperature 150(2)
_cell_measurement_theta_max 34.015
_cell_measurement_theta_min 3.345
_cell_volume 3023.2(11)
_computing_cell_refinement 'STOE X-AREA 1.76'
_computing_data_collection 'STOE X-AREA 1.76'
_computing_data_reduction 'STOE X-AREA 1.76'
_computing_molecular_graphics 'DIAMOND 3.2k'
_computing_structure_refinement SHELXL-2014/7
_computing_structure_solution SHELXS-97
_diffrn_ambient_temperature 150(2)
_diffrn_detector Pilatus300K
_diffrn_detector_area_resol_mean 5.81
_diffrn_measured_fraction_theta_full 0.997
_diffrn_measured_fraction_theta_max 0.998
_diffrn_measurement_device_type 'STOE StadiVari'
_diffrn_measurement_method '\w scans'
_diffrn_radiation_collimation '0.6 mm diameter'
_diffrn_radiation_monochromator 'Graded multilayer mirror'
_diffrn_radiation_type 'Mo K\a'
_diffrn_radiation_wavelength 0.71073
_diffrn_reflns_av_R_equivalents 0.0192
_diffrn_reflns_av_unetI/netI 0.0114
_diffrn_reflns_Laue_measured_fraction_full 0.997
_diffrn_reflns_Laue_measured_fraction_max 0.998
_diffrn_reflns_limit_h_max 14
_diffrn_reflns_limit_h_min -14
_diffrn_reflns_limit_k_max 17
_diffrn_reflns_limit_k_min -17
_diffrn_reflns_limit_l_max 23
_diffrn_reflns_limit_l_min -23
_diffrn_reflns_number 69261
_diffrn_reflns_point_group_measured_fraction_full 0.997
_diffrn_reflns_point_group_measured_fraction_max 0.998
_diffrn_reflns_theta_full 25.242
_diffrn_reflns_theta_max 25.998
_diffrn_reflns_theta_min 3.423
_diffrn_source 'Genix 3D HF Mo'
_diffrn_source_current 1.000
_diffrn_source_power 0.050
_diffrn_source_voltage 50
_exptl_absorpt_coefficient_mu 2.148
_exptl_absorpt_correction_T_max 1.000
_exptl_absorpt_correction_T_min 0.875
_exptl_absorpt_correction_type empirical
_exptl_absorpt_process_details 'STOE X-AREA 1.76'
_exptl_crystal_colour black
_exptl_crystal_density_diffrn 1.388
_exptl_crystal_description column
_exptl_crystal_F_000 1332
_exptl_crystal_recrystallization_method 'Re-crystallisation from solvent: Ammonia'
_exptl_crystal_size_max 0.6
_exptl_crystal_size_mid 0.4
_exptl_crystal_size_min 0.4
_refine_diff_density_max 0.768
_refine_diff_density_min -0.572
_refine_diff_density_rms 0.056
_refine_ls_extinction_method none
_refine_ls_goodness_of_fit_ref 1.104
_refine_ls_hydrogen_treatment constr
_refine_ls_matrix_type full
_refine_ls_number_parameters 611
_refine_ls_number_reflns 11852
_refine_ls_number_restraints 12
_refine_ls_restrained_S_all 1.107
_refine_ls_R_factor_all 0.0340
_refine_ls_R_factor_gt 0.0267
_refine_ls_shift/su_max 0.001
_refine_ls_shift/su_mean 0.000
_refine_ls_structure_factor_coef Fsqd
_refine_ls_weighting_details 'w=1/[\s^2^(Fo^2^)+(0.0237P)^2^+3.0835P] where P=(Fo^2^+2Fc^2^)/3'
_refine_ls_weighting_scheme calc
_refine_ls_wR_factor_gt 0.0613
_refine_ls_wR_factor_ref 0.0668
_reflns_number_gt 10537
_reflns_number_total 11852
_reflns_threshold_expression 'I > 2\s(I)'
_cod_data_source_file d0dt01096k2.cif
_cod_data_source_block KM-668
_cod_depositor_comments 'Adding full bibliography for 7703988--7703995.cif.'
_cod_database_code 7703994
_shelx_shelxl_version_number 2014/7
_shelx_space_group_comment
;
The symmetry employed for this shelxl refinement is uniquely defined
by the following loop, which should always be used as a source of
symmetry information in preference to the above space-group names.
They are only intended as comments.
;

loop_
_space_group_symop_operation_xyz
'x, y, z'
'-x, -y, -z'

loop_
_atom_site_label
_atom_site_type_symbol
_atom_site_fract_x
_atom_site_fract_y
_atom_site_fract_z
_atom_site_U_iso_or_equiv
_atom_site_adp_type
_atom_site_occupancy
_atom_site_site_symmetry_order
_atom_site_calc_flag
_atom_site_refinement_flags_posn
_atom_site_refinement_flags_adp
_atom_site_refinement_flags_occupancy
_atom_site_disorder_assembly
_atom_site_disorder_group
Zn1 Zn 0.79740(2) 0.40189(2) 0.23892(2) 0.02924(6) Uani 1 1 d . . . . .
Zn2 Zn 0.66436(3) 0.61265(2) 0.31820(2) 0.03186(7) Uani 1 1 d . . . . .
Zn3 Zn 0.91586(3) 0.58439(2) 0.31693(2) 0.03356(7) Uani 1 1 d . . . . .
Zn4 Zn 0.91558(2) 0.25427(2) 0.09308(2) 0.02881(6) Uani 1 1 d . . . . .
Zn5 Zn 0.82431(2) 0.15669(2) 0.22809(2) 0.02823(6) Uani 1 1 d . . . . .
N1 N 0.64619(16) 0.48804(13) 0.26739(10) 0.0292(4) Uani 1 1 d . . . . .
H1C H 0.5896 0.4547 0.2971 0.035 Uiso 1 1 calc R U . . .
H1D H 0.6192 0.5027 0.2268 0.035 Uiso 1 1 calc R U . . .
N2 N 0.93925(18) 0.44925(16) 0.27329(12) 0.0419(5) Uani 1 1 d . . . . .
H2C H 1.0028 0.4484 0.2353 0.050 Uiso 1 1 calc R U . . .
H2D H 0.9571 0.4080 0.3071 0.050 Uiso 1 1 calc R U . . .
N3 N 0.84816(18) 0.38819(13) 0.12949(10) 0.0332(4) Uani 1 1 d . . . . .
H3C H 0.9044 0.4307 0.1126 0.040 Uiso 1 1 calc R U . . .
H3D H 0.7844 0.4037 0.1100 0.040 Uiso 1 1 calc R U . . .
N4 N 0.75531(17) 0.27435(13) 0.28867(10) 0.0306(4) Uani 1 1 d . . . . .
H4C H 0.6748 0.2718 0.3006 0.037 Uiso 1 1 calc R U . . .
H4D H 0.7818 0.2718 0.3305 0.037 Uiso 1 1 calc R U . . .
N5 N 0.8182(2) 0.65622(16) 0.25145(11) 0.0414(5) Uani 1 1 d . . . . .
H5C H 0.8252 0.7201 0.2506 0.050 Uiso 1 1 calc R U . . .
H5D H 0.8313 0.6328 0.2059 0.050 Uiso 1 1 calc R U . . .
N6 N 0.76062(18) 0.56035(14) 0.39288(10) 0.0332(4) Uani 1 1 d . . . . .
H6C H 0.7507 0.5962 0.4333 0.040 Uiso 1 1 calc R U . . .
H6D H 0.7501 0.4982 0.4044 0.040 Uiso 1 1 calc R U . . .
N7 N 0.76173(16) 0.18347(13) 0.13475(10) 0.0291(4) Uani 1 1 d . . . . .
H7C H 0.6942 0.2213 0.1417 0.035 Uiso 1 1 calc R U . . .
H7D H 0.7544 0.1304 0.1099 0.035 Uiso 1 1 calc R U . . .
N8 N 0.98990(17) 0.20449(15) 0.17754(11) 0.0348(4) Uani 1 1 d . . . . .
H8C H 1.0158 0.2509 0.2021 0.042 Uiso 1 1 calc R U . . .
H8D H 1.0469 0.1573 0.1648 0.042 Uiso 1 1 calc R U . . .
C25 C 0.5213(2) 0.70678(16) 0.34709(13) 0.0371(5) Uani 1 1 d . . . . .
H25A H 0.5418 0.7544 0.3794 0.044 Uiso 1 1 calc R U . . .
H25B H 0.5092 0.7406 0.3030 0.044 Uiso 1 1 calc R U . . .
C26 C 0.4029(3) 0.66613(17) 0.38478(15) 0.0437(6) Uani 1 1 d . . . . .
H26A H 0.3410 0.7172 0.3938 0.066 Uiso 1 1 calc R U . . .
H26B H 0.4109 0.6369 0.4307 0.066 Uiso 1 1 calc R U . . .
H26C H 0.3810 0.6183 0.3539 0.066 Uiso 1 1 calc R U . . .
C27 C 1.0585(2) 0.65113(18) 0.33680(13) 0.0391(6) Uani 1 1 d . . . . .
H27A H 1.0347 0.6825 0.3843 0.047 Uiso 1 1 calc R U . . .
H27B H 1.1223 0.6028 0.3398 0.047 Uiso 1 1 calc R U . . .
C28 C 1.1080(2) 0.72452(18) 0.28030(15) 0.0413(6) Uani 1 1 d . . . . .
H28A H 1.1247 0.6958 0.2323 0.062 Uiso 1 1 calc R U . . .
H28B H 1.1816 0.7474 0.2902 0.062 Uiso 1 1 calc R U . . .
H28C H 1.0498 0.7777 0.2820 0.062 Uiso 1 1 calc R U . . .
C29 C 1.0033(2) 0.23848(17) -0.01141(13) 0.0352(5) Uani 1 1 d . . . . .
H29A H 1.0893 0.2426 -0.0137 0.042 Uiso 1 1 calc R U . . .
H29B H 0.9908 0.1740 -0.0270 0.042 Uiso 1 1 calc R U . . .
C30 C 0.9683(3) 0.3090(3) -0.06493(15) 0.0634(9) Uani 1 1 d . . . . .
H30A H 1.0147 0.2943 -0.1135 0.095 Uiso 1 1 calc R U . . .
H30B H 0.9842 0.3731 -0.0519 0.095 Uiso 1 1 calc R U . . .
H30C H 0.8836 0.3053 -0.0640 0.095 Uiso 1 1 calc R U . . .
C31 C 0.81646(19) 0.02159(15) 0.26747(12) 0.0288(5) Uani 1 1 d . . . . .
H31A H 0.8185 0.0223 0.3193 0.035 Uiso 1 1 calc R U . . .
H31B H 0.7404 -0.0044 0.2632 0.035 Uiso 1 1 calc R U . . .
C32 C 0.9196(2) -0.0428(2) 0.22705(16) 0.0465(6) Uani 1 1 d . . . . .
H32A H 0.9195 -0.0420 0.1754 0.070 Uiso 1 1 calc R U . . .
H32B H 0.9103 -0.1076 0.2458 0.070 Uiso 1 1 calc R U . . .
H32C H 0.9949 -0.0199 0.2341 0.070 Uiso 1 1 calc R U . . .
K1 K 0.24704(4) 0.17915(3) 0.42840(3) 0.03089(11) Uani 1 1 d . . . . .
O1 O 0.04902(14) 0.30624(11) 0.41660(9) 0.0338(4) Uani 1 1 d . . . . .
O2 O 0.26532(14) 0.37197(10) 0.43653(8) 0.0302(3) Uani 1 1 d . . . . .
O3 O 0.47677(14) 0.25350(11) 0.41308(8) 0.0322(3) Uani 1 1 d . . . . .
O4 O 0.44838(14) 0.05619(11) 0.42083(9) 0.0327(3) Uani 1 1 d . . . . .
O5 O 0.24262(16) -0.00810(11) 0.38186(9) 0.0372(4) Uani 1 1 d . . . . .
O6 O 0.02781(15) 0.10668(12) 0.42379(10) 0.0383(4) Uani 1 1 d . . . . .
C1 C 0.0565(2) 0.39626(16) 0.44832(13) 0.0355(5) Uani 1 1 d . . . . .
H1A H 0.0463 0.3893 0.5013 0.043 Uiso 1 1 calc R U . . .
H1B H -0.0070 0.4409 0.4385 0.043 Uiso 1 1 calc R U . . .
C2 C 0.1762(2) 0.43352(16) 0.41608(13) 0.0359(5) Uani 1 1 d . . . . .
H2A H 0.1886 0.4362 0.3628 0.043 Uiso 1 1 calc R U . . .
H2B H 0.1811 0.4983 0.4338 0.043 Uiso 1 1 calc R U . . .
C3 C 0.3808(2) 0.40664(17) 0.41201(14) 0.0388(6) Uani 1 1 d . . . . .
H3A H 0.3815 0.4731 0.4275 0.047 Uiso 1 1 calc R U . . .
H3B H 0.4030 0.4050 0.3586 0.047 Uiso 1 1 calc R U . . .
C4 C 0.4679(2) 0.34623(17) 0.44284(14) 0.0365(5) Uani 1 1 d . . . . .
H4A H 0.5467 0.3744 0.4312 0.044 Uiso 1 1 calc R U . . .
H4B H 0.4414 0.3428 0.4960 0.044 Uiso 1 1 calc R U . . .
C5 C 0.5487(2) 0.18975(18) 0.44623(13) 0.0352(5) Uani 1 1 d . . . . .
H5A H 0.5112 0.1812 0.4979 0.042 Uiso 1 1 calc R U . . .
H5B H 0.6279 0.2156 0.4428 0.042 Uiso 1 1 calc R U . . .
C6 C 0.5615(2) 0.09655(18) 0.40809(13) 0.0365(5) Uani 1 1 d . . . . .
H6A H 0.5918 0.1061 0.3556 0.044 Uiso 1 1 calc R U . . .
H6B H 0.6187 0.0535 0.4264 0.044 Uiso 1 1 calc R U . . .
C7 C 0.4506(2) -0.02496(17) 0.37740(15) 0.0415(6) Uani 1 1 d . . . . .
H7A H 0.5152 -0.0704 0.3844 0.050 Uiso 1 1 calc R U . . .
H7B H 0.4659 -0.0062 0.3258 0.050 Uiso 1 1 calc R U . . .
C8 C 0.3339(2) -0.07069(17) 0.39808(15) 0.0417(6) Uani 1 1 d . . . . .
H8A H 0.3374 -0.1305 0.3712 0.050 Uiso 1 1 calc R U . . .
H8B H 0.3162 -0.0858 0.4503 0.050 Uiso 1 1 calc R U . . .
C9 C 0.1291(3) -0.04582(18) 0.40475(19) 0.0508(7) Uani 1 1 d . . . . .
H9A H 0.1111 -0.0549 0.4578 0.061 Uiso 1 1 calc R U . . .
H9B H 0.1283 -0.1082 0.3821 0.061 Uiso 1 1 calc R U . . .
C10 C 0.0364(3) 0.0207(2) 0.3838(2) 0.0586(9) Uani 1 1 d . . . . .
H10A H 0.0583 0.0347 0.3315 0.070 Uiso 1 1 calc R U . . .
H10B H -0.0413 -0.0091 0.3942 0.070 Uiso 1 1 calc R U . . .
C11 C -0.0605(2) 0.17165(19) 0.40597(15) 0.0412(6) Uani 1 1 d . . . . .
H11A H -0.1397 0.1446 0.4202 0.049 Uiso 1 1 calc R U . . .
H11B H -0.0433 0.1834 0.3532 0.049 Uiso 1 1 calc R U . . .
C12 C -0.0600(2) 0.26317(18) 0.44523(14) 0.0386(6) Uani 1 1 d . . . . .
H12A H -0.1276 0.3058 0.4387 0.046 Uiso 1 1 calc R U . . .
H12B H -0.0681 0.2507 0.4975 0.046 Uiso 1 1 calc R U . . .
N9 N 0.2094(2) 0.18889(17) 0.58724(13) 0.0526(6) Uani 1 1 d . . . . .
H9C H 0.2675 0.2223 0.5992 0.079 Uiso 1 1 calc R U . . .
H9D H 0.2117 0.1293 0.6058 0.079 Uiso 1 1 calc R U . . .
H9E H 0.1373 0.2181 0.6056 0.079 Uiso 1 1 calc R U . . .
N10A N 0.2345(9) 0.2120(11) 0.2786(4) 0.105(3) Uani 0.86(3) 1 d . U P . .
H10C H 0.1765 0.2572 0.2764 0.157 Uiso 0.86(3) 1 calc R U P . .
H10D H 0.2175 0.1573 0.2593 0.157 Uiso 0.86(3) 1 calc R U P . .
H10E H 0.3055 0.2317 0.2533 0.157 Uiso 0.86(3) 1 calc R U P . .
N10B N 0.229(3) 0.2334(16) 0.2782(17) 0.024(9) Uani 0.14(3) 1 d . . P . .
H10F H 0.1955 0.2193 0.2406 0.036 Uiso 0.14(3) 1 calc R U P . .
H10G H 0.1946 0.2887 0.2987 0.036 Uiso 0.14(3) 1 calc R U P . .
H10H H 0.2164 0.1860 0.3117 0.036 Uiso 0.14(3) 1 calc R U P . .
K2 K 0.5000 0.5000 0.0000 0.03021(14) Uani 1 2 d S . P . .
O7 O 0.29402(15) 0.50853(12) 0.10965(9) 0.0395(4) Uani 1 1 d . . . . .
O8 O 0.50198(15) 0.58240(11) 0.13344(8) 0.0342(4) Uani 1 1 d . . . . .
O9 O 0.69104(15) 0.61250(12) 0.01141(9) 0.0382(4) Uani 1 1 d . . . . .
C13 C 0.2108(3) 0.4384(2) 0.10640(17) 0.0617(9) Uani 1 1 d . . . . .
H13A H 0.1326 0.4576 0.1371 0.074 Uiso 1 1 calc R U . . .
H13B H 0.2380 0.3773 0.1249 0.074 Uiso 1 1 calc R U . . .
C14 C 0.3109(3) 0.5233(2) 0.18093(14) 0.0517(7) Uani 1 1 d . . . . .
H14A H 0.3486 0.4656 0.1983 0.062 Uiso 1 1 calc R U . . .
H14B H 0.2334 0.5368 0.2143 0.062 Uiso 1 1 calc R U . . .
C15 C 0.3892(2) 0.6055(2) 0.17917(13) 0.0440(6) Uani 1 1 d . . . . .
H15A H 0.3525 0.6627 0.1606 0.053 Uiso 1 1 calc R U . . .
H15B H 0.3990 0.6188 0.2285 0.053 Uiso 1 1 calc R U . . .
C16 C 0.5811(2) 0.65789(16) 0.12870(13) 0.0342(5) Uani 1 1 d . . . . .
H16A H 0.5885 0.6758 0.1776 0.041 Uiso 1 1 calc R U . . .
H16B H 0.5496 0.7140 0.1057 0.041 Uiso 1 1 calc R U . . .
C17 C 0.6996(2) 0.62601(17) 0.08487(13) 0.0365(5) Uani 1 1 d . . . . .
H17A H 0.7582 0.6741 0.0868 0.044 Uiso 1 1 calc R U . . .
H17B H 0.7269 0.5659 0.1048 0.044 Uiso 1 1 calc R U . . .
C18 C 0.8012(2) 0.5731(2) -0.03053(17) 0.0541(8) Uani 1 1 d . . . . .
H18A H 0.8207 0.5109 -0.0102 0.065 Uiso 1 1 calc R U . . .
H18B H 0.8661 0.6156 -0.0291 0.065 Uiso 1 1 calc R U . . .
N11 N 0.6277(2) 0.31740(16) 0.01236(13) 0.0469(5) Uani 1 1 d . . . . .
H11C H 0.5794 0.2694 0.0095 0.070 Uiso 1 1 calc R U . . .
H11D H 0.6497 0.3141 0.0555 0.070 Uiso 1 1 calc R U . . .
H11E H 0.6935 0.3121 -0.0241 0.070 Uiso 1 1 calc R U . . .
K3 K 0.5000 0.0000 0.0000 0.03051(14) Uani 1 2 d S . P . .
O10 O 0.49142(14) -0.09037(12) 0.13375(8) 0.0329(3) Uani 1 1 d . . . . .
O11 O 0.27598(14) -0.03411(11) 0.09522(9) 0.0326(3) Uani 1 1 d . . . . .
O12 O 0.29511(13) 0.01641(11) -0.05182(9) 0.0316(3) Uani 1 1 d . . . . .
C19 C 0.3822(2) -0.0791(2) 0.18574(13) 0.0403(6) Uani 1 1 d . . . . .
H19A H 0.3710 -0.0131 0.2036 0.048 Uiso 1 1 calc R U . . .
H19B H 0.3833 -0.1221 0.2273 0.048 Uiso 1 1 calc R U . . .
C20 C 0.2827(2) -0.10178(19) 0.15072(14) 0.0405(6) Uani 1 1 d . . . . .
H20A H 0.2969 -0.1662 0.1300 0.049 Uiso 1 1 calc R U . . .
H20B H 0.2068 -0.1001 0.1871 0.049 Uiso 1 1 calc R U . . .
C21 C 0.1904(2) -0.05824(18) 0.05497(13) 0.0353(5) Uani 1 1 d . . . . .
H21A H 0.1116 -0.0634 0.0879 0.042 Uiso 1 1 calc R U . . .
H21B H 0.2138 -0.1201 0.0312 0.042 Uiso 1 1 calc R U . . .
C22 C 0.1837(2) 0.01677(19) -0.00051(14) 0.0375(5) Uani 1 1 d . . . . .
H22A H 0.1191 0.0044 -0.0253 0.045 Uiso 1 1 calc R U . . .
H22B H 0.1665 0.0795 0.0229 0.045 Uiso 1 1 calc R U . . .
C23 C 0.2970(2) 0.0880(2) -0.10617(14) 0.0404(6) Uani 1 1 d . . . . .
H23A H 0.2948 0.1514 -0.0846 0.048 Uiso 1 1 calc R U . . .
H23B H 0.2265 0.0842 -0.1276 0.048 Uiso 1 1 calc R U . . .
C24 C 0.4085(2) 0.0731(2) -0.16366(13) 0.0408(6) Uani 1 1 d . . . . .
H24A H 0.4147 0.0074 -0.1818 0.049 Uiso 1 1 calc R U . . .
H24B H 0.4064 0.1169 -0.2047 0.049 Uiso 1 1 calc R U . . .
N12 N 0.3873(2) 0.17836(17) 0.07015(14) 0.0551(6) Uani 1 1 d . . . . .
H12C H 0.3796 0.2222 0.0357 0.083 Uiso 1 1 calc R U . . .
H12D H 0.4335 0.2007 0.0987 0.083 Uiso 1 1 calc R U . . .
H12E H 0.3144 0.1667 0.0976 0.083 Uiso 1 1 calc R U . . .
N13A N 0.4894(5) 0.3201(9) 0.1911(6) 0.076(4) Uani 0.53(2) 1 d . . P . .
H13C H 0.5069 0.2645 0.2123 0.114 Uiso 0.53(2) 1 calc R U P . .
H13D H 0.4095 0.3274 0.1954 0.114 Uiso 0.53(2) 1 calc R U P . .
H13E H 0.5151 0.3690 0.2133 0.114 Uiso 0.53(2) 1 calc R U P . .
N13B N 0.4871(8) 0.2539(17) 0.2252(7) 0.113(6) Uani 0.47(2) 1 d . U P . .
H13F H 0.5244 0.1955 0.2179 0.169 Uiso 0.47(2) 1 calc R U P . .
H13G H 0.5161 0.2855 0.2585 0.169 Uiso 0.47(2) 1 calc R U P . .
H13H H 0.5002 0.2870 0.1829 0.169 Uiso 0.47(2) 1 calc R U P . .

loop_
_atom_site_aniso_label
_atom_site_aniso_U_11
_atom_site_aniso_U_22
_atom_site_aniso_U_33
_atom_site_aniso_U_23
_atom_site_aniso_U_13
_atom_site_aniso_U_12
Zn1 0.03079(13) 0.02602(13) 0.02965(14) -0.00915(10) -0.00327(10) -0.00093(10)
Zn2 0.04302(15) 0.02443(13) 0.02644(13) -0.00425(10) -0.00449(11) 0.00230(11)
Zn3 0.04155(15) 0.03501(15) 0.02512(13) -0.00111(11) -0.00650(11) -0.01453(12)
Zn4 0.03069(13) 0.02710(13) 0.02740(13) -0.00364(10) -0.00345(10) -0.00112(10)
Zn5 0.02902(13) 0.02805(13) 0.02759(13) -0.00002(10) -0.00710(10) 0.00288(10)
N1 0.0290(9) 0.0241(9) 0.0321(10) -0.0010(7) -0.0009(8) -0.0028(7)
N2 0.0308(10) 0.0499(13) 0.0417(12) -0.0205(10) 0.0018(9) -0.0062(9)
N3 0.0408(11) 0.0251(9) 0.0316(10) -0.0025(8) -0.0029(8) -0.0016(8)
N4 0.0349(10) 0.0300(10) 0.0273(10) -0.0010(8) -0.0089(8) 0.0042(8)
N5 0.0575(14) 0.0416(12) 0.0280(10) 0.0067(9) -0.0121(10) -0.0203(10)
N6 0.0454(11) 0.0297(10) 0.0214(9) -0.0008(7) -0.0013(8) -0.0002(8)
N7 0.0274(9) 0.0322(10) 0.0283(10) -0.0024(8) -0.0079(8) 0.0013(8)
N8 0.0290(10) 0.0391(11) 0.0377(11) -0.0030(9) -0.0110(8) 0.0014(8)
C25 0.0529(15) 0.0224(11) 0.0346(13) -0.0035(9) -0.0078(11) 0.0045(10)
C26 0.0559(16) 0.0256(12) 0.0501(16) 0.0000(11) -0.0124(13) -0.0021(11)
C27 0.0495(15) 0.0382(13) 0.0329(13) 0.0041(10) -0.0138(11) -0.0157(11)
C28 0.0353(13) 0.0382(14) 0.0496(15) 0.0096(11) -0.0075(11) -0.0053(11)
C29 0.0282(11) 0.0391(13) 0.0355(13) -0.0116(10) 0.0012(10) -0.0067(10)
C30 0.0352(14) 0.118(3) 0.0328(14) 0.0100(16) -0.0012(12) 0.0052(16)
C31 0.0294(11) 0.0273(11) 0.0302(11) -0.0032(9) -0.0088(9) 0.0044(9)
C32 0.0415(14) 0.0444(15) 0.0532(16) -0.0166(13) -0.0120(12) 0.0140(12)
K1 0.0330(2) 0.0217(2) 0.0399(3) -0.00303(19) -0.0132(2) 0.00383(18)
O1 0.0348(9) 0.0291(8) 0.0362(9) -0.0046(7) -0.0065(7) 0.0073(7)
O2 0.0346(8) 0.0205(7) 0.0330(8) 0.0041(6) -0.0029(7) 0.0023(6)
O3 0.0321(8) 0.0346(9) 0.0293(8) -0.0038(7) -0.0062(7) 0.0023(7)
O4 0.0337(8) 0.0302(8) 0.0312(8) -0.0034(6) -0.0027(7) 0.0074(7)
O5 0.0478(10) 0.0247(8) 0.0415(10) -0.0031(7) -0.0163(8) 0.0039(7)
O6 0.0396(9) 0.0316(9) 0.0507(10) -0.0085(8) -0.0257(8) 0.0037(7)
C1 0.0411(13) 0.0268(11) 0.0366(13) -0.0045(9) -0.0069(10) 0.0127(10)
C2 0.0489(14) 0.0224(11) 0.0341(12) 0.0029(9) -0.0068(11) 0.0096(10)
C3 0.0436(14) 0.0271(12) 0.0423(14) 0.0051(10) -0.0010(11) -0.0074(10)
C4 0.0354(12) 0.0341(12) 0.0389(13) -0.0037(10) -0.0045(10) -0.0066(10)
C5 0.0293(12) 0.0426(14) 0.0338(12) -0.0011(10) -0.0080(10) 0.0041(10)
C6 0.0294(12) 0.0428(14) 0.0343(13) -0.0023(10) -0.0028(10) 0.0093(10)
C7 0.0460(14) 0.0271(12) 0.0468(15) -0.0063(10) -0.0030(12) 0.0107(10)
C8 0.0511(15) 0.0228(11) 0.0504(15) -0.0007(10) -0.0116(12) 0.0099(10)
C9 0.0520(16) 0.0279(13) 0.078(2) -0.0126(13) -0.0254(15) -0.0023(12)
C10 0.0564(18) 0.0420(16) 0.090(2) -0.0267(16) -0.0424(17) 0.0047(13)
C11 0.0350(13) 0.0440(14) 0.0502(15) -0.0030(12) -0.0229(12) 0.0042(11)
C12 0.0327(12) 0.0420(14) 0.0421(14) -0.0025(11) -0.0124(11) 0.0074(10)
N9 0.0670(16) 0.0446(13) 0.0450(13) -0.0059(11) -0.0065(12) -0.0140(12)
N10A 0.082(5) 0.182(7) 0.047(3) -0.006(4) -0.014(3) 0.027(5)
N10B 0.031(11) 0.018(14) 0.026(12) -0.008(6) -0.014(8) 0.005(6)
K2 0.0304(3) 0.0332(4) 0.0252(3) -0.0047(3) -0.0017(3) -0.0015(3)
O7 0.0388(9) 0.0402(9) 0.0341(9) -0.0089(7) 0.0070(7) -0.0115(7)
O8 0.0437(9) 0.0293(8) 0.0290(8) -0.0047(6) -0.0059(7) -0.0024(7)
O9 0.0374(9) 0.0385(9) 0.0366(9) -0.0076(7) -0.0026(7) -0.0035(7)
C13 0.0573(18) 0.0629(19) 0.0530(18) -0.0178(15) 0.0218(14) -0.0318(16)
C14 0.0681(19) 0.0510(16) 0.0273(13) -0.0065(11) 0.0124(12) -0.0175(14)
C15 0.0554(16) 0.0464(15) 0.0244(12) -0.0113(11) 0.0059(11) -0.0070(12)
C16 0.0481(14) 0.0261(11) 0.0311(12) -0.0040(9) -0.0141(10) -0.0009(10)
C17 0.0417(13) 0.0298(12) 0.0407(14) -0.0030(10) -0.0143(11) -0.0017(10)
C18 0.0349(14) 0.0594(18) 0.0627(19) -0.0230(15) 0.0056(13) -0.0164(13)
N11 0.0448(13) 0.0498(14) 0.0461(13) 0.0033(10) -0.0118(10) 0.0049(10)
K3 0.0233(3) 0.0358(4) 0.0326(4) 0.0061(3) -0.0063(3) -0.0039(3)
O10 0.0287(8) 0.0408(9) 0.0292(8) 0.0024(7) -0.0057(6) -0.0039(7)
O11 0.0286(8) 0.0337(8) 0.0355(9) 0.0037(7) -0.0061(7) -0.0074(7)
O12 0.0240(7) 0.0351(9) 0.0356(9) -0.0002(7) -0.0064(6) -0.0023(6)
C19 0.0374(13) 0.0514(15) 0.0287(12) 0.0078(11) -0.0006(10) -0.0016(11)
C20 0.0313(12) 0.0424(14) 0.0438(14) 0.0121(11) 0.0006(11) -0.0072(10)
C21 0.0227(11) 0.0421(13) 0.0397(13) -0.0038(10) -0.0017(9) -0.0092(10)
C22 0.0229(11) 0.0498(15) 0.0402(14) -0.0052(11) -0.0076(10) -0.0002(10)
C23 0.0322(12) 0.0501(15) 0.0427(14) 0.0081(12) -0.0173(11) -0.0010(11)
C24 0.0406(14) 0.0536(16) 0.0319(13) 0.0052(11) -0.0146(11) -0.0076(12)
N12 0.0645(16) 0.0486(14) 0.0499(14) -0.0074(11) -0.0048(12) -0.0134(12)
N13A 0.040(3) 0.104(7) 0.085(7) -0.044(5) -0.015(3) 0.012(3)
N13B 0.058(5) 0.204(15) 0.073(6) -0.026(8) -0.008(4) 0.000(6)

loop_
_atom_type_symbol
_atom_type_description
_atom_type_scat_dispersion_real
_atom_type_scat_dispersion_imag
_atom_type_scat_source
C C 0.0033 0.0016 'International Tables Vol C Tables 4.2.6.8 and 6.1.1.4'
H H 0.0000 0.0000 'International Tables Vol C Tables 4.2.6.8 and 6.1.1.4'
N N 0.0061 0.0033 'International Tables Vol C Tables 4.2.6.8 and 6.1.1.4'
O O 0.0106 0.0060 'International Tables Vol C Tables 4.2.6.8 and 6.1.1.4'
K K 0.2009 0.2494 'International Tables Vol C Tables 4.2.6.8 and 6.1.1.4'
Zn Zn 0.2839 1.4301 'International Tables Vol C Tables 4.2.6.8 and 6.1.1.4'

loop_
_geom_angle_atom_site_label_1
_geom_angle_atom_site_label_2
_geom_angle_atom_site_label_3
_geom_angle
_geom_angle_site_symmetry_1
_geom_angle_site_symmetry_3
_geom_angle_publ_flag
N2 Zn1 N3 106.87(9) . . ?
N2 Zn1 N4 108.02(9) . . ?
N3 Zn1 N4 111.63(8) . . ?
N2 Zn1 N1 113.78(8) . . ?
N3 Zn1 N1 111.13(8) . . ?
N4 Zn1 N1 105.44(8) . . ?
C25 Zn2 N5 119.75(10) . . ?
C25 Zn2 N1 119.86(9) . . ?
N5 Zn2 N1 99.32(9) . . ?
C25 Zn2 N6 121.85(9) . . ?
N5 Zn2 N6 90.44(8) . . ?
N1 Zn2 N6 99.60(8) . . ?
C25 Zn2 Zn3 143.02(7) . . ?
N5 Zn2 Zn3 45.51(6) . . ?
N1 Zn2 Zn3 97.09(6) . . ?
N6 Zn2 Zn3 45.64(6) . . ?
C27 Zn3 N5 116.48(9) . . ?
C27 Zn3 N2 119.88(10) . . ?
N5 Zn3 N2 102.54(9) . . ?
C27 Zn3 N6 125.19(9) . . ?
N5 Zn3 N6 90.31(8) . . ?
N2 Zn3 N6 96.56(9) . . ?
C27 Zn3 Zn2 142.71(8) . . ?
N5 Zn3 Zn2 45.11(6) . . ?
N2 Zn3 Zn2 97.25(6) . . ?
N6 Zn3 Zn2 45.91(6) . . ?
C29 Zn4 N8 121.44(9) . . ?
C29 Zn4 N7 121.41(9) . . ?
N8 Zn4 N7 90.59(8) . . ?
C29 Zn4 N3 119.08(9) . . ?
N8 Zn4 N3 101.79(8) . . ?
N7 Zn4 N3 96.42(8) . . ?
C29 Zn4 Zn5 145.19(7) . . ?
N8 Zn4 Zn5 45.85(6) . . ?
N7 Zn4 Zn5 45.67(5) . . ?
N3 Zn4 Zn5 95.65(6) . . ?
C31 Zn5 N4 123.90(8) . . ?
C31 Zn5 N7 117.19(9) . . ?
N4 Zn5 N7 101.08(8) . . ?
C31 Zn5 N8 118.05(9) . . ?
N4 Zn5 N8 99.87(8) . . ?
N7 Zn5 N8 90.41(8) . . ?
C31 Zn5 Zn4 138.47(7) . . ?
N4 Zn5 Zn4 97.62(6) . . ?
N7 Zn5 Zn4 45.73(5) . . ?
N8 Zn5 Zn4 45.60(6) . . ?
Zn1 N1 Zn2 115.87(9) . . ?
Zn1 N1 H1C 108.3 . . ?
Zn2 N1 H1C 108.3 . . ?
Zn1 N1 H1D 108.3 . . ?
Zn2 N1 H1D 108.3 . . ?
H1C N1 H1D 107.4 . . ?
Zn1 N2 Zn3 115.39(11) . . ?
Zn1 N2 H2C 108.4 . . ?
Zn3 N2 H2C 108.4 . . ?
Zn1 N2 H2D 108.4 . . ?
Zn3 N2 H2D 108.4 . . ?
H2C N2 H2D 107.5 . . ?
Zn1 N3 Zn4 115.42(10) . . ?
Zn1 N3 H3C 108.4 . . ?
Zn4 N3 H3C 108.4 . . ?
Zn1 N3 H3D 108.4 . . ?
Zn4 N3 H3D 108.4 . . ?
H3C N3 H3D 107.5 . . ?
Zn1 N4 Zn5 115.01(9) . . ?
Zn1 N4 H4C 108.5 . . ?
Zn5 N4 H4C 108.5 . . ?
Zn1 N4 H4D 108.5 . . ?
Zn5 N4 H4D 108.5 . . ?
H4C N4 H4D 107.5 . . ?
Zn2 N5 Zn3 89.38(8) . . ?
Zn2 N5 H5C 113.7 . . ?
Zn3 N5 H5C 113.7 . . ?
Zn2 N5 H5D 113.7 . . ?
Zn3 N5 H5D 113.7 . . ?
H5C N5 H5D 111.0 . . ?
Zn3 N6 Zn2 88.45(7) . . ?
Zn3 N6 H6C 113.9 . . ?
Zn2 N6 H6C 113.9 . . ?
Zn3 N6 H6D 113.9 . . ?
Zn2 N6 H6D 113.9 . . ?
H6C N6 H6D 111.1 . . ?
Zn5 N7 Zn4 88.60(7) . . ?
Zn5 N7 H7C 113.9 . . ?
Zn4 N7 H7C 113.9 . . ?
Zn5 N7 H7D 113.9 . . ?
Zn4 N7 H7D 113.9 . . ?
H7C N7 H7D 111.1 . . ?
Zn4 N8 Zn5 88.54(8) . . ?
Zn4 N8 H8C 113.9 . . ?
Zn5 N8 H8C 113.9 . . ?
Zn4 N8 H8D 113.9 . . ?
Zn5 N8 H8D 113.9 . . ?
H8C N8 H8D 111.1 . . ?
C26 C25 Zn2 117.09(16) . . ?
C26 C25 H25A 108.0 . . ?
Zn2 C25 H25A 108.0 . . ?
C26 C25 H25B 108.0 . . ?
Zn2 C25 H25B 108.0 . . ?
H25A C25 H25B 107.3 . . ?
C25 C26 H26A 109.5 . . ?
C25 C26 H26B 109.5 . . ?
H26A C26 H26B 109.5 . . ?
C25 C26 H26C 109.5 . . ?
H26A C26 H26C 109.5 . . ?
H26B C26 H26C 109.5 . . ?
C28 C27 Zn3 114.32(17) . . ?
C28 C27 H27A 108.7 . . ?
Zn3 C27 H27A 108.7 . . ?
C28 C27 H27B 108.7 . . ?
Zn3 C27 H27B 108.7 . . ?
H27A C27 H27B 107.6 . . ?
C27 C28 H28A 109.5 . . ?
C27 C28 H28B 109.5 . . ?
H28A C28 H28B 109.5 . . ?
C27 C28 H28C 109.5 . . ?
H28A C28 H28C 109.5 . . ?
H28B C28 H28C 109.5 . . ?
C30 C29 Zn4 116.22(18) . . ?
C30 C29 H29A 108.2 . . ?
Zn4 C29 H29A 108.2 . . ?
C30 C29 H29B 108.2 . . ?
Zn4 C29 H29B 108.2 . . ?
H29A C29 H29B 107.4 . . ?
C29 C30 H30A 109.5 . . ?
C29 C30 H30B 109.5 . . ?
H30A C30 H30B 109.5 . . ?
C29 C30 H30C 109.5 . . ?
H30A C30 H30C 109.5 . . ?
H30B C30 H30C 109.5 . . ?
C32 C31 Zn5 111.97(17) . . ?
C32 C31 H31A 109.2 . . ?
Zn5 C31 H31A 109.2 . . ?
C32 C31 H31B 109.2 . . ?
Zn5 C31 H31B 109.2 . . ?
H31A C31 H31B 107.9 . . ?
C31 C32 H32A 109.5 . . ?
C31 C32 H32B 109.5 . . ?
H32A C32 H32B 109.5 . . ?
C31 C32 H32C 109.5 . . ?
H32A C32 H32C 109.5 . . ?
H32B C32 H32C 109.5 . . ?
O2 K1 O6 119.51(5) . . ?
O2 K1 O5 165.27(5) . . ?
O6 K1 O5 61.38(6) . . ?
O2 K1 O4 120.30(5) . . ?
O6 K1 O4 120.17(5) . . ?
O5 K1 O4 60.53(5) . . ?
O2 K1 O3 60.95(5) . . ?
O6 K1 O3 172.54(5) . . ?
O5 K1 O3 116.07(6) . . ?
O4 K1 O3 59.71(5) . . ?
O2 K1 O1 59.81(5) . . ?
O6 K1 O1 60.03(5) . . ?
O5 K1 O1 117.27(5) . . ?
O4 K1 O1 172.78(5) . . ?
O3 K1 O1 119.02(5) . . ?
O2 K1 N10A 86.3(3) . . ?
O6 K1 N10A 77.82(19) . . ?
O5 K1 N10A 79.5(3) . . ?
O4 K1 N10A 104.4(3) . . ?
O3 K1 N10A 94.90(19) . . ?
O1 K1 N10A 68.5(3) . . ?
O2 K1 N9 83.26(7) . . ?
O6 K1 N9 97.03(7) . . ?
O5 K1 N9 111.44(7) . . ?
O4 K1 N9 91.20(7) . . ?
O3 K1 N9 90.42(7) . . ?
O1 K1 N9 95.95(7) . . ?
N10A K1 N9 164.2(3) . . ?
O2 K1 N10B 80.8(4) . . ?
O6 K1 N10B 79.3(5) . . ?
O5 K1 N10B 85.1(4) . . ?
O4 K1 N10B 108.5(6) . . ?
O3 K1 N10B 93.6(5) . . ?
O1 K1 N10B 64.3(6) . . ?
N10A K1 N10B 5.8(6) . . ?
N9 K1 N10B 159.1(5) . . ?
C12 O1 C1 112.84(18) . . ?
C12 O1 K1 110.45(13) . . ?
C1 O1 K1 111.66(13) . . ?
C3 O2 C2 111.70(17) . . ?
C3 O2 K1 116.33(13) . . ?
C2 O2 K1 118.78(13) . . ?
C5 O3 C4 111.85(18) . . ?
C5 O3 K1 109.01(13) . . ?
C4 O3 K1 110.85(13) . . ?
C7 O4 C6 111.39(18) . . ?
C7 O4 K1 114.30(14) . . ?
C6 O4 K1 117.97(13) . . ?
C9 O5 C8 111.66(19) . . ?
C9 O5 K1 112.24(14) . . ?
C8 O5 K1 114.66(14) . . ?
C11 O6 C10 111.10(19) . . ?
C11 O6 K1 117.03(14) . . ?
C10 O6 K1 114.23(16) . . ?
O1 C1 C2 108.29(19) . . ?
O1 C1 H1A 110.0 . . ?
C2 C1 H1A 110.0 . . ?
O1 C1 H1B 110.0 . . ?
C2 C1 H1B 110.0 . . ?
H1A C1 H1B 108.4 . . ?
O2 C2 C1 108.66(18) . . ?
O2 C2 H2A 110.0 . . ?
C1 C2 H2A 110.0 . . ?
O2 C2 H2B 110.0 . . ?
C1 C2 H2B 110.0 . . ?
H2A C2 H2B 108.3 . . ?
O2 C3 C4 109.18(19) . . ?
O2 C3 H3A 109.8 . . ?
C4 C3 H3A 109.8 . . ?
O2 C3 H3B 109.8 . . ?
C4 C3 H3B 109.8 . . ?
H3A C3 H3B 108.3 . . ?
O3 C4 C3 109.3(2) . . ?
O3 C4 H4A 109.8 . . ?
C3 C4 H4A 109.8 . . ?
O3 C4 H4B 109.8 . . ?
C3 C4 H4B 109.8 . . ?
H4A C4 H4B 108.3 . . ?
O3 C5 C6 108.49(19) . . ?
O3 C5 H5A 110.0 . . ?
C6 C5 H5A 110.0 . . ?
O3 C5 H5B 110.0 . . ?
C6 C5 H5B 110.0 . . ?
H5A C5 H5B 108.4 . . ?
O4 C6 C5 108.68(18) . . ?
O4 C6 H6A 110.0 . . ?
C5 C6 H6A 110.0 . . ?
O4 C6 H6B 110.0 . . ?
C5 C6 H6B 110.0 . . ?
H6A C6 H6B 108.3 . . ?
O4 C7 C8 109.4(2) . . ?
O4 C7 H7A 109.8 . . ?
C8 C7 H7A 109.8 . . ?
O4 C7 H7B 109.8 . . ?
C8 C7 H7B 109.8 . . ?
H7A C7 H7B 108.2 . . ?
O5 C8 C7 109.5(2) . . ?
O5 C8 H8A 109.8 . . ?
C7 C8 H8A 109.8 . . ?
O5 C8 H8B 109.8 . . ?
C7 C8 H8B 109.8 . . ?
H8A C8 H8B 108.2 . . ?
O5 C9 C10 109.7(2) . . ?
O5 C9 H9A 109.7 . . ?
C10 C9 H9A 109.7 . . ?
O5 C9 H9B 109.7 . . ?
C10 C9 H9B 109.7 . . ?
H9A C9 H9B 108.2 . . ?
O6 C10 C9 109.3(2) . . ?
O6 C10 H10A 109.8 . . ?
C9 C10 H10A 109.8 . . ?
O6 C10 H10B 109.8 . . ?
C9 C10 H10B 109.8 . . ?
H10A C10 H10B 108.3 . . ?
O6 C11 C12 109.05(19) . . ?
O6 C11 H11A 109.9 . . ?
C12 C11 H11A 109.9 . . ?
O6 C11 H11B 109.9 . . ?
C12 C11 H11B 109.9 . . ?
H11A C11 H11B 108.3 . . ?
O1 C12 C11 108.3(2) . . ?
O1 C12 H12A 110.0 . . ?
C11 C12 H12A 110.0 . . ?
O1 C12 H12B 110.0 . . ?
C11 C12 H12B 110.0 . . ?
H12A C12 H12B 108.4 . . ?
K1 N9 H9C 109.5 . . ?
K1 N9 H9D 109.5 . . ?
H9C N9 H9D 109.5 . . ?
K1 N9 H9E 109.5 . . ?
H9C N9 H9E 109.5 . . ?
H9D N9 H9E 109.5 . . ?
K1 N10A H10C 109.5 . . ?
K1 N10A H10D 109.5 . . ?
H10C N10A H10D 109.5 . . ?
K1 N10A H10E 109.5 . . ?
H10C N10A H10E 109.5 . . ?
H10D N10A H10E 109.5 . . ?
N13B N10B K1 94.7(8) . . ?
N13B N10B H10F 109.5 . . ?
K1 N10B H10F 144.8 . . ?
N13B N10B H10G 109.5 . . ?
K1 N10B H10G 84.7 . . ?
H10F N10B H10G 109.5 . . ?
N13B N10B H10H 109.5 . . ?
H10F N10B H10H 109.5 . . ?
H10G N10B H10H 109.5 . . ?
O7 K2 O7 180.0 2_665 . ?
O7 K2 O8 59.77(5) 2_665 2_665 ?
O7 K2 O8 120.23(5) . 2_665 ?
O7 K2 O8 120.23(5) 2_665 . ?
O7 K2 O8 59.77(5) . . ?
O8 K2 O8 180.0 2_665 . ?
O7 K2 O9 61.03(5) 2_665 . ?
O7 K2 O9 118.97(5) . . ?
O8 K2 O9 119.17(5) 2_665 . ?
O8 K2 O9 60.84(5) . . ?
O7 K2 O9 118.97(5) 2_665 2_665 ?
O7 K2 O9 61.03(5) . 2_665 ?
O8 K2 O9 60.83(5) 2_665 2_665 ?
O8 K2 O9 119.16(5) . 2_665 ?
O9 K2 O9 180.0 . 2_665 ?
O7 K2 N11 71.89(7) 2_665 . ?
O7 K2 N11 108.11(7) . . ?
O8 K2 N11 78.95(6) 2_665 . ?
O8 K2 N11 101.05(6) . . ?
O9 K2 N11 95.44(6) . . ?
O9 K2 N11 84.56(6) 2_665 . ?
O7 K2 N11 108.11(7) 2_665 2_665 ?
O7 K2 N11 71.89(7) . 2_665 ?
O8 K2 N11 101.05(6) 2_665 2_665 ?
O8 K2 N11 78.95(6) . 2_665 ?
O9 K2 N11 84.56(6) . 2_665 ?
O9 K2 N11 95.44(6) 2_665 2_665 ?
N11 K2 N11 180.0 . 2_665 ?
C13 O7 C14 113.4(2) . . ?
C13 O7 K2 115.41(15) . . ?
C14 O7 K2 115.93(15) . . ?
C15 O8 C16 111.95(18) . . ?
C15 O8 K2 116.52(14) . . ?
C16 O8 K2 114.11(13) . . ?
C17 O9 C18 110.6(2) . . ?
C17 O9 K2 112.70(14) . . ?
C18 O9 K2 110.75(14) . . ?
O7 C13 C18 110.0(2) . 2_665 ?
O7 C13 H13A 109.7 . . ?
C18 C13 H13A 109.7 2_665 . ?
O7 C13 H13B 109.7 . . ?
C18 C13 H13B 109.7 2_665 . ?
H13A C13 H13B 108.2 . . ?
O7 C14 C15 108.7(2) . . ?
O7 C14 H14A 110.0 . . ?
C15 C14 H14A 110.0 . . ?
O7 C14 H14B 110.0 . . ?
C15 C14 H14B 110.0 . . ?
H14A C14 H14B 108.3 . . ?
O8 C15 C14 108.8(2) . . ?
O8 C15 H15A 109.9 . . ?
C14 C15 H15A 109.9 . . ?
O8 C15 H15B 109.9 . . ?
C14 C15 H15B 109.9 . . ?
H15A C15 H15B 108.3 . . ?
O8 C16 C17 108.91(19) . . ?
O8 C16 H16A 109.9 . . ?
C17 C16 H16A 109.9 . . ?
O8 C16 H16B 109.9 . . ?
C17 C16 H16B 109.9 . . ?
H16A C16 H16B 108.3 . . ?
O9 C17 C16 109.47(19) . . ?
O9 C17 H17A 109.8 . . ?
C16 C17 H17A 109.8 . . ?
O9 C17 H17B 109.8 . . ?
C16 C17 H17B 109.8 . . ?
H17A C17 H17B 108.2 . . ?
O9 C18 C13 108.9(3) . 2_665 ?
O9 C18 H18A 109.9 . . ?
C13 C18 H18A 109.9 2_665 . ?
O9 C18 H18B 109.9 . . ?
C13 C18 H18B 109.9 2_665 . ?
H18A C18 H18B 108.3 . . ?
K2 N11 N13A 86.7(2) . . ?
K2 N11 H11C 109.5 . . ?
N13A N11 H11C 84.5 . . ?
K2 N11 H11D 109.5 . . ?
H11C N11 H11D 109.5 . . ?
K2 N11 H11E 109.5 . . ?
N13A N11 H11E 152.4 . . ?
H11C N11 H11E 109.5 . . ?
H11D N11 H11E 109.5 . . ?
O12 K3 O12 180.0 . 2_655 ?
O12 K3 O10 61.65(5) . 2_655 ?
O12 K3 O10 118.35(5) 2_655 2_655 ?
O12 K3 O10 118.35(5) . . ?
O12 K3 O10 61.65(5) 2_655 . ?
O10 K3 O10 180.0 2_655 . ?
O12 K3 O11 60.45(5) . . ?
O12 K3 O11 119.54(5) 2_655 . ?
O10 K3 O11 120.53(5) 2_655 . ?
O10 K3 O11 59.47(5) . . ?
O12 K3 O11 119.55(5) . 2_655 ?
O12 K3 O11 60.46(5) 2_655 2_655 ?
O10 K3 O11 59.47(5) 2_655 2_655 ?
O10 K3 O11 120.53(5) . 2_655 ?
O11 K3 O11 180.0 . 2_655 ?
O12 K3 N12 101.21(7) . 2_655 ?
O12 K3 N12 78.79(7) 2_655 2_655 ?
O10 K3 N12 92.13(7) 2_655 2_655 ?
O10 K3 N12 87.87(7) . 2_655 ?
O11 K3 N12 111.00(6) . 2_655 ?
O11 K3 N12 69.01(6) 2_655 2_655 ?
O12 K3 N12 78.79(7) . . ?
O12 K3 N12 101.21(7) 2_655 . ?
O10 K3 N12 87.87(7) 2_655 . ?
O10 K3 N12 92.13(7) . . ?
O11 K3 N12 69.00(6) . . ?
O11 K3 N12 110.99(6) 2_655 . ?
N12 K3 N12 180.0 2_655 . ?
C19 O10 C24 112.11(18) . 2_655 ?
C19 O10 K3 116.28(13) . . ?
C24 O10 K3 113.02(13) 2_655 . ?
C20 O11 C21 111.39(18) . . ?
C20 O11 K3 114.34(13) . . ?
C21 O11 K3 110.62(13) . . ?
C23 O12 C22 112.40(18) . . ?
C23 O12 K3 113.77(13) . . ?
C22 O12 K3 117.93(13) . . ?
O10 C19 C20 108.6(2) . . ?
O10 C19 H19A 110.0 . . ?
C20 C19 H19A 110.0 . . ?
O10 C19 H19B 110.0 . . ?
C20 C19 H19B 110.0 . . ?
H19A C19 H19B 108.3 . . ?
O11 C20 C19 109.1(2) . . ?
O11 C20 H20A 109.9 . . ?
C19 C20 H20A 109.9 . . ?
O11 C20 H20B 109.9 . . ?
C19 C20 H20B 109.9 . . ?
H20A C20 H20B 108.3 . . ?
O11 C21 C22 109.12(19) . . ?
O11 C21 H21A 109.9 . . ?
C22 C21 H21A 109.9 . . ?
O11 C21 H21B 109.9 . . ?
C22 C21 H21B 109.9 . . ?
H21A C21 H21B 108.3 . . ?
O12 C22 C21 108.89(19) . . ?
O12 C22 H22A 109.9 . . ?
C21 C22 H22A 109.9 . . ?
O12 C22 H22B 109.9 . . ?
C21 C22 H22B 109.9 . . ?
H22A C22 H22B 108.3 . . ?
O12 C23 C24 108.9(2) . . ?
O12 C23 H23A 109.9 . . ?
C24 C23 H23A 109.9 . . ?
O12 C23 H23B 109.9 . . ?
C24 C23 H23B 109.9 . . ?
H23A C23 H23B 108.3 . . ?
O10 C24 C23 109.0(2) 2_655 . ?
O10 C24 H24A 109.9 2_655 . ?
C23 C24 H24A 109.9 . . ?
O10 C24 H24B 109.9 2_655 . ?
C23 C24 H24B 109.9 . . ?
H24A C24 H24B 108.3 . . ?
K3 N12 H12C 109.5 . . ?
K3 N12 H12D 109.5 . . ?
H12C N12 H12D 109.5 . . ?
K3 N12 H12E 109.5 . . ?
H12C N12 H12E 109.5 . . ?
H12D N12 H12E 109.5 . . ?
N11 N13A H13C 109.5 . . ?
N11 N13A H13D 109.5 . . ?
H13C N13A H13D 109.5 . . ?
N11 N13A H13E 109.5 . . ?
H13C N13A H13E 109.5 . . ?
H13D N13A H13E 109.5 . . ?
N10B N13B H13F 109.5 . . ?
N10B N13B H13G 109.5 . . ?
H13F N13B H13G 109.5 . . ?
N10B N13B H13H 109.5 . . ?
H13F N13B H13H 109.5 . . ?
H13G N13B H13H 109.5 . . ?

loop_
_geom_bond_atom_site_label_1
_geom_bond_atom_site_label_2
_geom_bond_distance
_geom_bond_site_symmetry_2
_geom_bond_publ_flag
Zn1 N2 2.038(2) . ?
Zn1 N3 2.042(2) . ?
Zn1 N4 2.052(2) . ?
Zn1 N1 2.0550(19) . ?
Zn2 C25 2.052(3) . ?
Zn2 N5 2.060(2) . ?
Zn2 N1 2.0649(19) . ?
Zn2 N6 2.089(2) . ?
Zn2 Zn3 2.9081(7) . ?
Zn3 C27 2.047(2) . ?
Zn3 N5 2.075(2) . ?
Zn3 N2 2.077(2) . ?
Zn3 N6 2.080(2) . ?
Zn4 C29 2.031(2) . ?
Zn4 N8 2.075(2) . ?
Zn4 N7 2.080(2) . ?
Zn4 N3 2.081(2) . ?
Zn4 Zn5 2.9037(10) . ?
Zn5 C31 2.039(2) . ?
Zn5 N4 2.063(2) . ?
Zn5 N7 2.0778(19) . ?
Zn5 N8 2.084(2) . ?
N1 H1C 0.9100 . ?
N1 H1D 0.9100 . ?
N2 H2C 0.9100 . ?
N2 H2D 0.9100 . ?
N3 H3C 0.9100 . ?
N3 H3D 0.9100 . ?
N4 H4C 0.9100 . ?
N4 H4D 0.9100 . ?
N5 H5C 0.9100 . ?
N5 H5D 0.9100 . ?
N6 H6C 0.9100 . ?
N6 H6D 0.9100 . ?
N7 H7C 0.9100 . ?
N7 H7D 0.9100 . ?
N8 H8C 0.9100 . ?
N8 H8D 0.9100 . ?
C25 C26 1.534(4) . ?
C25 H25A 0.9900 . ?
C25 H25B 0.9900 . ?
C26 H26A 0.9800 . ?
C26 H26B 0.9800 . ?
C26 H26C 0.9800 . ?
C27 C28 1.520(3) . ?
C27 H27A 0.9900 . ?
C27 H27B 0.9900 . ?
C28 H28A 0.9800 . ?
C28 H28B 0.9800 . ?
C28 H28C 0.9800 . ?
C29 C30 1.515(4) . ?
C29 H29A 0.9900 . ?
C29 H29B 0.9900 . ?
C30 H30A 0.9800 . ?
C30 H30B 0.9800 . ?
C30 H30C 0.9800 . ?
C31 C32 1.534(3) . ?
C31 H31A 0.9900 . ?
C31 H31B 0.9900 . ?
C32 H32A 0.9800 . ?
C32 H32B 0.9800 . ?
C32 H32C 0.9800 . ?
K1 O2 2.7548(16) . ?
K1 O6 2.7992(18) . ?
K1 O5 2.8121(18) . ?
K1 O4 2.8124(18) . ?
K1 O3 2.8581(18) . ?
K1 O1 2.8827(18) . ?
K1 N10A 2.908(8) . ?
K1 N9 2.956(2) . ?
K1 N10B 2.99(3) . ?
O1 C12 1.422(3) . ?
O1 C1 1.432(3) . ?
O2 C3 1.423(3) . ?
O2 C2 1.429(3) . ?
O3 C5 1.426(3) . ?
O3 C4 1.427(3) . ?
O4 C7 1.420(3) . ?
O4 C6 1.423(3) . ?
O5 C9 1.417(3) . ?
O5 C8 1.424(3) . ?
O6 C11 1.430(3) . ?
O6 C10 1.431(3) . ?
C1 C2 1.503(4) . ?
C1 H1A 0.9900 . ?
C1 H1B 0.9900 . ?
C2 H2A 0.9900 . ?
C2 H2B 0.9900 . ?
C3 C4 1.497(4) . ?
C3 H3A 0.9900 . ?
C3 H3B 0.9900 . ?
C4 H4A 0.9900 . ?
C4 H4B 0.9900 . ?
C5 C6 1.500(3) . ?
C5 H5A 0.9900 . ?
C5 H5B 0.9900 . ?
C6 H6A 0.9900 . ?
C6 H6B 0.9900 . ?
C7 C8 1.496(4) . ?
C7 H7A 0.9900 . ?
C7 H7B 0.9900 . ?
C8 H8A 0.9900 . ?
C8 H8B 0.9900 . ?
C9 C10 1.504(4) . ?
C9 H9A 0.9900 . ?
C9 H9B 0.9900 . ?
C10 H10A 0.9900 . ?
C10 H10B 0.9900 . ?
C11 C12 1.505(4) . ?
C11 H11A 0.9900 . ?
C11 H11B 0.9900 . ?
C12 H12A 0.9900 . ?
C12 H12B 0.9900 . ?
N9 H9C 0.9100 . ?
N9 H9D 0.9100 . ?
N9 H9E 0.9100 . ?
N10A H10C 0.9100 . ?
N10A H10D 0.9100 . ?
N10A H10E 0.9100 . ?
N10B N13B 2.96(3) . ?
N10B H10F 0.9100 . ?
N10B H10G 0.9100 . ?
N10B H10H 0.9100 . ?
K2 O7 2.7976(19) 2_665 ?
K2 O7 2.7976(19) . ?
K2 O8 2.8119(17) 2_665 ?
K2 O8 2.8119(17) . ?
K2 O9 2.8328(18) . ?
K2 O9 2.8328(18) 2_665 ?
K2 N11 2.940(2) . ?
K2 N11 2.940(2) 2_665 ?
O7 C13 1.427(3) . ?
O7 C14 1.429(3) . ?
O8 C15 1.425(3) . ?
O8 C16 1.429(3) . ?
O9 C17 1.436(3) . ?
O9 C18 1.437(3) . ?
C13 C18 1.489(4) 2_665 ?
C13 H13A 0.9900 . ?
C13 H13B 0.9900 . ?
C14 C15 1.504(4) . ?
C14 H14A 0.9900 . ?
C14 H14B 0.9900 . ?
C15 H15A 0.9900 . ?
C15 H15B 0.9900 . ?
C16 C17 1.491(3) . ?
C16 H16A 0.9900 . ?
C16 H16B 0.9900 . ?
C17 H17A 0.9900 . ?
C17 H17B 0.9900 . ?
C18 C13 1.489(4) 2_665 ?
C18 H18A 0.9900 . ?
C18 H18B 0.9900 . ?
N11 N13A 3.421(11) . ?
N11 H11C 0.9100 . ?
N11 H11D 0.9100 . ?
N11 H11E 0.9100 . ?
K3 O12 2.7535(16) . ?
K3 O12 2.7535(16) 2_655 ?
K3 O10 2.8079(17) 2_655 ?
K3 O10 2.8079(17) . ?
K3 O11 2.8724(18) . ?
K3 O11 2.8724(18) 2_655 ?
K3 N12 2.976(3) 2_655 ?
K3 N12 2.976(3) . ?
O10 C19 1.425(3) . ?
O10 C24 1.428(3) 2_655 ?
O11 C20 1.423(3) . ?
O11 C21 1.432(3) . ?
O12 C23 1.430(3) . ?
O12 C22 1.434(3) . ?
C19 C20 1.499(4) . ?
C19 H19A 0.9900 . ?
C19 H19B 0.9900 . ?
C20 H20A 0.9900 . ?
C20 H20B 0.9900 . ?
C21 C22 1.493(4) . ?
C21 H21A 0.9900 . ?
C21 H21B 0.9900 . ?
C22 H22A 0.9900 . ?
C22 H22B 0.9900 . ?
C23 C24 1.504(4) . ?
C23 H23A 0.9900 . ?
C23 H23B 0.9900 . ?
C24 O10 1.428(3) 2_655 ?
C24 H24A 0.9900 . ?
C24 H24B 0.9900 . ?
N12 H12C 0.9100 . ?
N12 H12D 0.9100 . ?
N12 H12E 0.9100 . ?
N13A H13C 0.9100 . ?
N13A H13D 0.9100 . ?
N13A H13E 0.9100 . ?
N13B H13F 0.9100 . ?
N13B H13G 0.9100 . ?
N13B H13H 0.9100 . ?
